data_4509227
loop_
_publ_author_name
'Tong, Xiao-Lan'
'Wang, Duo-Zhi'
'Hu, Tong-Liang'
'Song, Wei-Chao'
'Tao, Ying'
'Bu, Xian-He'

_publ_section_title
;
 Zinc and Cadmium Coordination Polymers with Bis(tetrazole) Ligands
 Bearing Flexible Spacers: Synthesis, Crystal Structures, and Properties
;
_journal_issue 5
_journal_name_full 'Crystal Growth &amp; Design'
_journal_page_first 2280
_journal_paper_doi 10.1021/cg8010629
_journal_volume 9
_journal_year 2009
_chemical_formula_sum 'C12 H36 Cd3 Cl0 N24 O12'
_chemical_formula_weight 1045.85
_chemical_name_systematic
; 
 ? 
;
_space_group_IT_number 2
_symmetry_cell_setting triclinic
_symmetry_space_group_name_Hall '-P 1'
_symmetry_space_group_name_H-M 'P -1'
_atom_sites_solution_hydrogens geom
_atom_sites_solution_primary direct
_atom_sites_solution_secondary difmap
_audit_creation_method SHELXL-97
_cell_angle_alpha 82.908(12)
_cell_angle_beta 70.653(10)
_cell_angle_gamma 85.374(11)
_cell_formula_units_Z 1
_cell_length_a 8.576(6)
_cell_length_b 9.430(7)
_cell_length_c 11.430(8)
_cell_measurement_reflns_used 1786
_cell_measurement_temperature 293(2)
_cell_measurement_theta_max 26.3679
_cell_measurement_theta_min 2.5193
_cell_volume 864.7(11)
_computing_structure_refinement 'SHELXL-97 (Sheldrick, 1997)'
_computing_structure_solution 'SHELXS-97 (Sheldrick, 1990)'
_diffrn_ambient_temperature 293(2)
_diffrn_measured_fraction_theta_full 0.982
_diffrn_measured_fraction_theta_max 0.982
_diffrn_measurement_device_type 'CCD area detector'
_diffrn_measurement_method 'phi and omega scans'
_diffrn_radiation_monochromator graphite
_diffrn_radiation_source 'fine-focus sealed tube'
_diffrn_radiation_type MoK\a
_diffrn_radiation_wavelength 0.71073
_diffrn_reflns_av_R_equivalents 0.0422
_diffrn_reflns_av_sigmaI/netI 0.0892
_diffrn_reflns_limit_h_max 10
_diffrn_reflns_limit_h_min -10
_diffrn_reflns_limit_k_max 7
_diffrn_reflns_limit_k_min -11
_diffrn_reflns_limit_l_max 13
_diffrn_reflns_limit_l_min -12
_diffrn_reflns_number 4284
_diffrn_reflns_theta_full 25.00
_diffrn_reflns_theta_max 25.00
_diffrn_reflns_theta_min 2.52
_diffrn_standards_decay_% none
_diffrn_standards_interval_count 0
_diffrn_standards_interval_time 0
_diffrn_standards_number 0
_exptl_absorpt_coefficient_mu 1.915
_exptl_absorpt_correction_type none
_exptl_crystal_colour yellow
_exptl_crystal_density_diffrn 2.008
_exptl_crystal_density_method 'not measured'
_exptl_crystal_description block
_exptl_crystal_F_000 516
_exptl_crystal_size_max 0.24
_exptl_crystal_size_mid 0.20
_exptl_crystal_size_min 0.20
_refine_diff_density_max 1.146
_refine_diff_density_min -1.631
_refine_diff_density_rms 0.188
_refine_ls_extinction_method none
_refine_ls_goodness_of_fit_ref 1.063
_refine_ls_hydrogen_treatment constr
_refine_ls_matrix_type full
_refine_ls_number_parameters 232
_refine_ls_number_reflns 2997
_refine_ls_number_restraints 0
_refine_ls_restrained_S_all 1.063
_refine_ls_R_factor_all 0.0943
_refine_ls_R_factor_gt 0.0566
_refine_ls_shift/su_max 0.007
_refine_ls_shift/su_mean 0.001
_refine_ls_structure_factor_coef Fsqd
_refine_ls_weighting_details 'calc w=1/[\s^2^(Fo^2^)+(0.0595P)^2^+3.3298P] where P=(Fo^2^+2Fc^2^)/3'
_refine_ls_weighting_scheme calc
_refine_ls_wR_factor_gt 0.1206
_refine_ls_wR_factor_ref 0.1376
_reflns_number_gt 2118
_reflns_number_total 2997
_reflns_threshold_expression >2sigma(I)
_cod_data_source_file cg8010629sup1.cif
_cod_data_source_block 3
_cod_depositor_comments
;
The following automatic conversions were performed:

'_symmetry_cell_setting' value 'Triclinic' changed to 'triclinic'
according to /home/saulius/struct/CIF-dictionaries/cif_core.dic
dictionary named 'cif_core.dic' version 2.4.2 from 2011-04-26.

Automatic conversion script
Id: cif_fix_values 1891 2012-01-12 08:04:46Z andrius 
;
_cod_original_sg_symbol_H-M 'P-1   '
_cod_database_code 4509227

loop_
_symmetry_equiv_pos_as_xyz
'x, y, z'
'-x, -y, -z'

loop_
_atom_site_label
_atom_site_type_symbol
_atom_site_fract_x
_atom_site_fract_y
_atom_site_fract_z
_atom_site_U_iso_or_equiv
_atom_site_adp_type
_atom_site_occupancy
_atom_site_symmetry_multiplicity
_atom_site_calc_flag
_atom_site_refinement_flags
Cd1 Cd 0.5000 0.0000 0.0000 0.0161(3) Uani 1 2 d S
Cd2 Cd 0.72575(8) -0.19019(8) -0.30576(6) 0.0205(2) Uani 1 1 d .
O1W O 0.7052(10) -0.0779(11) -0.4880(8) 0.062(3) Uani 1 1 d .
O2W O 1.0049(9) -0.2358(10) -0.3820(7) 0.051(2) Uani 1 1 d .
O3W O 0.6781(9) -0.4132(8) -0.3487(7) 0.0410(19) Uani 1 1 d .
O4W O 0.5105(14) -0.2231(13) -0.6272(10) 0.087(3) Uani 1 1 d .
O5W O 0.3444(9) 0.5387(9) -0.3058(7) 0.044(2) Uani 1 1 d .
O6W O 1.1369(9) 0.4497(8) -0.4205(7) 0.042(2) Uani 1 1 d .
N1 N 0.7082(9) 0.1081(8) -0.1648(7) 0.0221(18) Uani 1 1 d .
N2 N 0.7908(9) 0.0341(8) -0.2594(7) 0.0203(17) Uani 1 1 d .
N3 N 0.9085(9) 0.1101(9) -0.3355(7) 0.029(2) Uani 1 1 d .
N4 N 0.9066(10) 0.2356(9) -0.2919(8) 0.032(2) Uani 1 1 d .
N5 N 0.2653(10) 0.4142(8) -0.0631(7) 0.0264(19) Uani 1 1 d .
N6 N 0.3428(9) 0.2885(8) -0.0900(7) 0.0235(18) Uani 1 1 d .
N7 N 0.3562(8) 0.2190(8) 0.0112(7) 0.0207(17) Uani 1 1 d .
N8 N 0.2852(8) 0.2965(8) 0.1076(7) 0.0204(17) Uani 1 1 d .
N9 N 0.3612(8) -0.0544(8) -0.1290(7) 0.0207(18) Uani 1 1 d .
N10 N 0.4367(8) -0.1361(9) -0.2208(7) 0.0217(18) Uani 1 1 d .
N11 N 0.3285(9) -0.1714(10) -0.2661(7) 0.029(2) Uani 1 1 d .
N12 N 0.1803(10) -0.1136(10) -0.2070(8) 0.033(2) Uani 1 1 d .
C1 C 0.7815(11) 0.2291(10) -0.1861(8) 0.022(2) Uani 1 1 d .
C2 C 0.7258(12) 0.3493(11) -0.1071(9) 0.031(3) Uani 1 1 d .
H2A H 0.6264 0.3942 -0.1203 0.038 Uiso 1 1 calc R
H2B H 0.6961 0.3100 -0.0204 0.038 Uiso 1 1 calc R
C3 C 0.2321(10) 0.4144(10) 0.0567(9) 0.020(2) Uani 1 1 d .
C4 C 0.1531(11) 0.5385(10) 0.1287(9) 0.026(2) Uani 1 1 d .
H4A H 0.0601 0.5782 0.1032 0.031 Uiso 1 1 calc R
H4B H 0.1118 0.5059 0.2169 0.031 Uiso 1 1 calc R
C5 C 0.2057(10) -0.0433(10) -0.1240(9) 0.024(2) Uani 1 1 d .
C6 C 0.0756(10) 0.0423(11) -0.0342(9) 0.028(2) Uani 1 1 d .
H6A H 0.0441 0.1275 -0.0794 0.033 Uiso 1 1 calc R
H6B H 0.1209 0.0723 0.0256 0.033 Uiso 1 1 calc R
H1WA H 0.6451 -0.0859 -0.5339 0.033 Uiso 1 1 d R
H1WB H 0.7964 -0.0434 -0.5381 0.033 Uiso 1 1 d R
H2WA H 1.0713 -0.2115 -0.4555 0.033 Uiso 1 1 d R
H2WB H 1.0542 -0.2133 -0.3316 0.033 Uiso 1 1 d R
H3WA H 0.6859 -0.4752 -0.2883 0.033 Uiso 1 1 d R
H3WB H 0.6246 -0.4521 -0.3861 0.033 Uiso 1 1 d R
H4WA H 0.5453 -0.2095 -0.7080 0.033 Uiso 1 1 d R
H4WB H 0.4042 -0.2214 -0.6063 0.033 Uiso 1 1 d R
H5WA H 0.2640 0.5271 -0.2366 0.033 Uiso 1 1 d R
H5WB H 0.3065 0.5942 -0.3558 0.033 Uiso 1 1 d R
H6WA H 1.1232 0.3619 -0.3869 0.033 Uiso 1 1 d R
H6WB H 1.0434 0.4933 -0.3934 0.033 Uiso 1 1 d R

loop_
_atom_site_aniso_label
_atom_site_aniso_U_11
_atom_site_aniso_U_22
_atom_site_aniso_U_33
_atom_site_aniso_U_23
_atom_site_aniso_U_13
_atom_site_aniso_U_12
Cd1 0.0165(5) 0.0103(6) 0.0206(5) -0.0054(4) -0.0037(4) -0.0002(4)
Cd2 0.0206(4) 0.0163(5) 0.0246(4) -0.0064(3) -0.0061(3) 0.0008(3)
O1W 0.044(5) 0.092(8) 0.051(5) 0.005(5) -0.019(4) -0.004(5)
O2W 0.042(4) 0.063(7) 0.048(5) -0.006(4) -0.012(4) -0.006(4)
O3W 0.046(4) 0.034(5) 0.048(5) -0.019(4) -0.016(4) -0.005(4)
O4W 0.108(9) 0.093(9) 0.071(7) -0.023(6) -0.040(6) 0.005(7)
O5W 0.052(5) 0.047(6) 0.034(4) 0.000(4) -0.016(3) -0.008(4)
O6W 0.049(4) 0.030(5) 0.040(4) -0.003(4) 0.000(3) -0.014(4)
N1 0.023(4) 0.011(4) 0.030(4) -0.005(3) -0.003(3) 0.000(3)
N2 0.025(4) 0.008(4) 0.025(4) -0.009(3) -0.002(3) 0.000(3)
N3 0.031(5) 0.020(5) 0.030(5) -0.008(4) 0.002(4) -0.012(4)
N4 0.038(5) 0.017(5) 0.032(5) -0.010(4) 0.005(4) -0.011(4)
N5 0.040(5) 0.013(5) 0.027(4) -0.001(4) -0.012(4) 0.007(4)
N6 0.028(4) 0.015(5) 0.031(4) -0.010(4) -0.012(3) 0.004(3)
N7 0.020(4) 0.016(5) 0.028(4) -0.006(3) -0.010(3) 0.002(3)
N8 0.015(3) 0.014(5) 0.029(4) -0.006(3) -0.002(3) -0.001(3)
N9 0.013(4) 0.022(5) 0.024(4) -0.012(3) 0.000(3) 0.001(3)
N10 0.013(4) 0.029(5) 0.024(4) -0.006(4) -0.006(3) -0.001(3)
N11 0.018(4) 0.040(6) 0.035(5) -0.019(4) -0.012(3) 0.003(4)
N12 0.024(4) 0.039(6) 0.042(5) -0.014(4) -0.014(4) -0.002(4)
C1 0.024(5) 0.015(6) 0.027(5) -0.010(4) -0.003(4) -0.009(4)
C2 0.026(5) 0.021(6) 0.037(6) -0.014(5) 0.008(4) -0.009(4)
C3 0.013(4) 0.015(6) 0.035(5) -0.006(4) -0.010(4) 0.003(4)
C4 0.022(5) 0.015(6) 0.039(6) -0.009(4) -0.009(4) 0.006(4)
C5 0.018(4) 0.018(6) 0.033(5) 0.000(4) -0.007(4) 0.001(4)
C6 0.019(5) 0.028(6) 0.036(6) -0.013(5) -0.005(4) 0.001(4)

loop_
_atom_type_symbol
_atom_type_description
_atom_type_scat_dispersion_real
_atom_type_scat_dispersion_imag
_atom_type_scat_source
C C 0.0033 0.0016 'International Tables Vol C Tables 4.2.6.8 and 6.1.1.4'
H H 0.0000 0.0000 'International Tables Vol C Tables 4.2.6.8 and 6.1.1.4'
N N 0.0061 0.0033 'International Tables Vol C Tables 4.2.6.8 and 6.1.1.4'
O O 0.0106 0.0060 'International Tables Vol C Tables 4.2.6.8 and 6.1.1.4'
Cl Cl 0.1484 0.1585 'International Tables Vol C Tables 4.2.6.8 and 6.1.1.4'
Cd Cd -0.8075 1.2024 'International Tables Vol C Tables 4.2.6.8 and 6.1.1.4'

loop_
_geom_angle_atom_site_label_1
_geom_angle_atom_site_label_2
_geom_angle_atom_site_label_3
_geom_angle
_geom_angle_site_symmetry_1
_geom_angle_site_symmetry_3
N9 Cd1 N9 180.0(2) . 2_655
N9 Cd1 N7 92.6(3) . 2_655
N9 Cd1 N7 87.4(3) 2_655 2_655
N9 Cd1 N7 87.4(3) . .
N9 Cd1 N7 92.6(3) 2_655 .
N7 Cd1 N7 180.0(3) 2_655 .
N9 Cd1 N1 87.4(3) . 2_655
N9 Cd1 N1 92.6(3) 2_655 2_655
N7 Cd1 N1 87.4(3) 2_655 2_655
N7 Cd1 N1 92.6(3) . 2_655
N9 Cd1 N1 92.6(3) . .
N9 Cd1 N1 87.4(3) 2_655 .
N7 Cd1 N1 92.6(3) 2_655 .
N7 Cd1 N1 87.4(3) . .
N1 Cd1 N1 180.0(5) 2_655 .
O1W Cd2 O2W 95.1(3) . .
O1W Cd2 O3W 93.8(3) . .
O2W Cd2 O3W 90.6(3) . .
O1W Cd2 N8 173.3(3) . 2_655
O2W Cd2 N8 91.6(3) . 2_655
O3W Cd2 N8 87.2(3) . 2_655
O1W Cd2 N10 85.9(3) . .
O2W Cd2 N10 177.6(3) . .
O3W Cd2 N10 91.5(3) . .
N8 Cd2 N10 87.4(2) 2_655 .
O1W Cd2 N2 88.3(3) . .
O2W Cd2 N2 86.3(3) . .
O3W Cd2 N2 176.4(3) . .
N8 Cd2 N2 91.1(3) 2_655 .
N10 Cd2 N2 91.6(3) . .
Cd2 O1W H1WA 135.6 . .
Cd2 O1W H1WB 114.0 . .
H1WA O1W H1WB 105.5 . .
Cd2 O2W H2WA 128.1 . .
Cd2 O2W H2WB 111.4 . .
H2WA O2W H2WB 104.8 . .
Cd2 O3W H3WA 108.2 . .
Cd2 O3W H3WB 140.7 . .
H3WA O3W H3WB 106.3 . .
H4WA O4W H4WB 105.0 . .
H5WA O5W H5WB 106.4 . .
H6WA O6W H6WB 106.1 . .
C1 N1 N2 105.8(7) . .
C1 N1 Cd1 134.7(6) . .
N2 N1 Cd1 119.1(6) . .
N3 N2 N1 108.9(7) . .
N3 N2 Cd2 122.4(5) . .
N1 N2 Cd2 128.3(5) . .
N2 N3 N4 109.7(7) . .
C1 N4 N3 104.2(7) . .
C3 N5 N6 105.3(7) . .
N7 N6 N5 108.7(7) . .
N6 N7 N8 109.8(7) . .
N6 N7 Cd1 118.9(6) . .
N8 N7 Cd1 131.1(6) . .
C3 N8 N7 103.7(7) . .
C3 N8 Cd2 138.8(6) . 2_655
N7 N8 Cd2 117.4(6) . 2_655
C5 N9 N10 105.2(7) . .
C5 N9 Cd1 134.1(6) . .
N10 N9 Cd1 119.7(5) . .
N11 N10 N9 108.4(7) . .
N11 N10 Cd2 124.0(6) . .
N9 N10 Cd2 127.2(5) . .
N10 N11 N12 110.1(7) . .
C5 N12 N11 104.5(7) . .
N1 C1 N4 111.4(8) . .
N1 C1 C2 124.8(8) . .
N4 C1 C2 123.6(8) . .
C4 C2 C1 116.0(8) 2_665 .
C4 C2 H2A 108.3 2_665 .
C1 C2 H2A 108.3 . .
C4 C2 H2B 108.3 2_665 .
C1 C2 H2B 108.3 . .
H2A C2 H2B 107.4 . .
N5 C3 N8 112.5(8) . .
N5 C3 C4 124.6(9) . .
N8 C3 C4 122.7(9) . .
C2 C4 C3 110.6(7) 2_665 .
C2 C4 H4A 109.5 2_665 .
C3 C4 H4A 109.5 . .
C2 C4 H4B 109.5 2_665 .
C3 C4 H4B 109.5 . .
H4A C4 H4B 108.1 . .
N12 C5 N9 111.8(8) . .
N12 C5 C6 124.9(8) . .
N9 C5 C6 123.3(9) . .
C5 C6 C6 111.9(10) . 2
C5 C6 H6A 109.2 . .
C6 C6 H6A 109.2 2 .
C5 C6 H6B 109.2 . .
C6 C6 H6B 109.2 2 .
H6A C6 H6B 107.9 . .

loop_
_geom_bond_atom_site_label_1
_geom_bond_atom_site_label_2
_geom_bond_distance
_geom_bond_site_symmetry_2
Cd1 N9 2.302(8) .
Cd1 N9 2.302(8) 2_655
Cd1 N7 2.313(7) 2_655
Cd1 N7 2.313(7) .
Cd1 N1 2.316(7) 2_655
Cd1 N1 2.316(7) .
Cd2 O1W 2.271(8) .
Cd2 O2W 2.285(8) .
Cd2 O3W 2.315(8) .
Cd2 N8 2.336(8) 2_655
Cd2 N10 2.381(7) .
Cd2 N2 2.394(8) .
O1W H1WA 0.8612 .
O1W H1WB 0.8630 .
O2W H2WA 0.8593 .
O2W H2WB 0.8732 .
O3W H3WA 0.8636 .
O3W H3WB 0.8514 .
O4W H4WA 0.8681 .
O4W H4WB 0.8620 .
O5W H5WA 0.8616 .
O5W H5WB 0.8531 .
O6W H6WA 0.8682 .
O6W H6WB 0.8499 .
N1 C1 1.305(11) .
N1 N2 1.325(10) .
N2 N3 1.292(10) .
N3 N4 1.336(11) .
N4 C1 1.323(11) .
N5 C3 1.303(11) .
N5 N6 1.330(10) .
N6 N7 1.292(10) .
N7 N8 1.343(10) .
N8 C3 1.311(12) .
N8 Cd2 2.336(8) 2_655
N9 C5 1.311(11) .
N9 N10 1.336(10) .
N10 N11 1.284(10) .
N11 N12 1.334(10) .
N12 C5 1.305(12) .
C1 C2 1.486(13) .
C2 C4 1.484(13) 2_665
C2 H2A 0.9700 .
C2 H2B 0.9700 .
C3 C4 1.498(12) .
C4 C2 1.484(13) 2_665
C4 H4A 0.9700 .
C4 H4B 0.9700 .
C5 C6 1.500(12) .
C6 C6 1.506(17) 2
C6 H6A 0.9700 .
C6 H6B 0.9700 .

loop_
_geom_torsion_atom_site_label_1
_geom_torsion_atom_site_label_2
_geom_torsion_atom_site_label_3
_geom_torsion_atom_site_label_4
_geom_torsion
_geom_torsion_site_symmetry_1
_geom_torsion_site_symmetry_4
N9 Cd1 N1 C1 131.7(9) . .
N9 Cd1 N1 C1 -48.3(9) 2_655 .
N7 Cd1 N1 C1 -135.5(9) 2_655 .
N7 Cd1 N1 C1 44.5(9) . .
N1 Cd1 N1 C1 -8(100) 2_655 .
N9 Cd1 N1 N2 -56.0(7) . .
N9 Cd1 N1 N2 124.0(7) 2_655 .
N7 Cd1 N1 N2 36.7(7) 2_655 .
N7 Cd1 N1 N2 -143.3(7) . .
N1 Cd1 N1 N2 164(100) 2_655 .
C1 N1 N2 N3 -0.8(10) . .
Cd1 N1 N2 N3 -175.1(6) . .
C1 N1 N2 Cd2 -173.6(6) . .
Cd1 N1 N2 Cd2 12.1(10) . .
O1W Cd2 N2 N3 -53.4(7) . .
O2W Cd2 N2 N3 41.8(7) . .
O3W Cd2 N2 N3 72(4) . .
N8 Cd2 N2 N3 133.3(7) 2_655 .
N10 Cd2 N2 N3 -139.3(7) . .
O1W Cd2 N2 N1 118.5(8) . .
O2W Cd2 N2 N1 -146.3(8) . .
O3W Cd2 N2 N1 -116(4) . .
N8 Cd2 N2 N1 -54.8(7) 2_655 .
N10 Cd2 N2 N1 32.7(7) . .
N1 N2 N3 N4 0.5(11) . .
Cd2 N2 N3 N4 173.8(6) . .
N2 N3 N4 C1 0.0(11) . .
C3 N5 N6 N7 -0.9(10) . .
N5 N6 N7 N8 1.0(10) . .
N5 N6 N7 Cd1 -176.1(6) . .
N9 Cd1 N7 N6 -44.7(6) . .
N9 Cd1 N7 N6 135.3(6) 2_655 .
N7 Cd1 N7 N6 134(100) 2_655 .
N1 Cd1 N7 N6 -132.0(7) 2_655 .
N1 Cd1 N7 N6 48.0(7) . .
N9 Cd1 N7 N8 138.9(7) . .
N9 Cd1 N7 N8 -41.1(7) 2_655 .
N7 Cd1 N7 N8 -43(100) 2_655 .
N1 Cd1 N7 N8 51.6(7) 2_655 .
N1 Cd1 N7 N8 -128.4(7) . .
N6 N7 N8 C3 -0.6(9) . .
Cd1 N7 N8 C3 176.0(6) . .
N6 N7 N8 Cd2 175.8(5) . 2_655
Cd1 N7 N8 Cd2 -7.6(9) . 2_655
N9 Cd1 N9 C5 -37(100) 2_655 .
N7 Cd1 N9 C5 132.7(9) 2_655 .
N7 Cd1 N9 C5 -47.3(9) . .
N1 Cd1 N9 C5 45.3(9) 2_655 .
N1 Cd1 N9 C5 -134.7(9) . .
N9 Cd1 N9 N10 157(100) 2_655 .
N7 Cd1 N9 N10 -33.6(7) 2_655 .
N7 Cd1 N9 N10 146.4(7) . .
N1 Cd1 N9 N10 -120.9(7) 2_655 .
N1 Cd1 N9 N10 59.1(7) . .
C5 N9 N10 N11 -0.5(10) . .
Cd1 N9 N10 N11 169.4(6) . .
C5 N9 N10 Cd2 173.3(6) . .
Cd1 N9 N10 Cd2 -16.9(10) . .
O1W Cd2 N10 N11 54.9(8) . .
O2W Cd2 N10 N11 169(7) . .
O3W Cd2 N10 N11 -38.8(8) . .
N8 Cd2 N10 N11 -125.9(8) 2_655 .
N2 Cd2 N10 N11 143.1(8) . .
O1W Cd2 N10 N9 -117.9(8) . .
O2W Cd2 N10 N9 -4(7) . .
O3W Cd2 N10 N9 148.3(7) . .
N8 Cd2 N10 N9 61.2(7) 2_655 .
N2 Cd2 N10 N9 -29.8(7) . .
N9 N10 N11 N12 0.6(11) . .
Cd2 N10 N11 N12 -173.4(6) . .
N10 N11 N12 C5 -0.5(11) . .
N2 N1 C1 N4 0.8(11) . .
Cd1 N1 C1 N4 173.8(7) . .
N2 N1 C1 C2 176.8(9) . .
Cd1 N1 C1 C2 -10.2(15) . .
N3 N4 C1 N1 -0.6(11) . .
N3 N4 C1 C2 -176.6(9) . .
N1 C1 C2 C4 165.5(10) . 2_665
N4 C1 C2 C4 -19.0(15) . 2_665
N6 N5 C3 N8 0.5(10) . .
N6 N5 C3 C4 176.4(8) . .
N7 N8 C3 N5 0.1(10) . .
Cd2 N8 C3 N5 -175.1(7) 2_655 .
N7 N8 C3 C4 -175.9(8) . .
Cd2 N8 C3 C4 8.9(14) 2_655 .
N5 C3 C4 C2 -75.7(12) . 2_665
N8 C3 C4 C2 99.8(11) . 2_665
N11 N12 C5 N9 0.2(12) . .
N11 N12 C5 C6 179.3(9) . .
N10 N9 C5 N12 0.1(11) . .
Cd1 N9 C5 N12 -167.5(7) . .
N10 N9 C5 C6 -179.0(9) . .
Cd1 N9 C5 C6 13.4(15) . .
N12 C5 C6 C6 50.5(15) . 2
N9 C5 C6 C6 -130.5(11) . 2
